data_4507165
loop_
_publ_author_name
'Vilela, S\'ergio M. F.'
'Mendes, Ricardo F.'
'Silva, Patr\'icia'
'Fernandes, Jos\'e A.'
'Tom\'e, Jo\~ao P. C.'
'Paz, Filipe A. Almeida'

_publ_section_title
;
 Structural Diversity of Lanthanum--Organic Frameworks Based on
 1,4-Phenylenebis(methylene)diphosphonic Acid
;
_journal_issue 2
_journal_name_full 'Crystal Growth &amp; Design'
_journal_page_first 543
_journal_paper_doi 10.1021/cg301112k
_journal_volume 13
_journal_year 2013
_chemical_formula_moiety 'C12 H17 La O10 P3'
_chemical_formula_sum 'C12 H17 La O10 P3'
_chemical_formula_weight 553.08
_chemical_name_systematic
; 
 ? 
;
_space_group_IT_number 2
_symmetry_cell_setting triclinic
_symmetry_space_group_name_Hall '-P 1'
_symmetry_space_group_name_H-M 'P -1'
_atom_sites_solution_hydrogens geom
_atom_sites_solution_primary direct
_atom_sites_solution_secondary difmap
_audit_creation_date '17 July 2012'
_audit_creation_method 'SHELXL-97, manual editing plus enCIFer'
_cell_angle_alpha 90.15(5)
_cell_angle_beta 93.08(5)
_cell_angle_gamma 110.77(5)
_cell_formula_units_Z 2
_cell_length_a 9.232(15)
_cell_length_b 9.263(15)
_cell_length_c 11.124(18)
_cell_measurement_reflns_used 3123
_cell_measurement_temperature 150(2)
_cell_measurement_theta_max 25.34
_cell_measurement_theta_min 3.67
_cell_volume 888(3)
_computing_cell_refinement 'APEX2 (Bruker, 2006)'
_computing_data_collection 'APEX2 (Bruker, 2006)'
_computing_data_reduction 'SAINT+ (Bruker, 2005)'
_computing_molecular_graphics 'DIAMOND (Brandenburg, 2009)'
_computing_publication_material 'SHELXTL (Sheldrick, 2008)'
_computing_structure_refinement 'SHELXTL (Sheldrick, 2008)'
_computing_structure_solution 'SHELXTL (Sheldrick, 2008)'
_diffrn_ambient_temperature 150(2)
_diffrn_measured_fraction_theta_full 0.963
_diffrn_measured_fraction_theta_max 0.963
_diffrn_measurement_device_type 'Bruker X8 Kappa CCD APEX II'
_diffrn_measurement_method '\w / \f scans'
_diffrn_radiation_monochromator graphite
_diffrn_radiation_source 'fine-focus sealed tube'
_diffrn_radiation_type MoK\a
_diffrn_radiation_wavelength 0.71073
_diffrn_reflns_av_R_equivalents 0.2430
_diffrn_reflns_av_sigmaI/netI 0.4421
_diffrn_reflns_limit_h_max 11
_diffrn_reflns_limit_h_min -11
_diffrn_reflns_limit_k_max 11
_diffrn_reflns_limit_k_min -8
_diffrn_reflns_limit_l_max 13
_diffrn_reflns_limit_l_min -13
_diffrn_reflns_number 7165
_diffrn_reflns_theta_full 25.34
_diffrn_reflns_theta_max 25.34
_diffrn_reflns_theta_min 3.67
_diffrn_standards_number 0
_exptl_absorpt_coefficient_mu 2.726
_exptl_absorpt_correction_T_max 0.9732
_exptl_absorpt_correction_T_min 0.9475
_exptl_absorpt_correction_type multi-scan
_exptl_absorpt_process_details
; 
  SADABS (Sheldrick, 1997) 
;
_exptl_crystal_colour Colourless
_exptl_crystal_density_diffrn 2.069
_exptl_crystal_density_method 'not measured'
_exptl_crystal_description Needle
_exptl_crystal_F_000 542
_exptl_crystal_size_max 0.02
_exptl_crystal_size_mid 0.01
_exptl_crystal_size_min 0.01
_refine_diff_density_max 1.967
_refine_diff_density_min -2.194
_refine_diff_density_rms 0.318
_refine_ls_extinction_method none
_refine_ls_goodness_of_fit_ref 0.938
_refine_ls_hydrogen_treatment mixed
_refine_ls_matrix_type full
_refine_ls_number_parameters 247
_refine_ls_number_reflns 3123
_refine_ls_number_restraints 83
_refine_ls_restrained_S_all 0.928
_refine_ls_R_factor_all 0.2594
_refine_ls_R_factor_gt 0.0982
_refine_ls_shift/su_max 0.000
_refine_ls_shift/su_mean 0.000
_refine_ls_structure_factor_coef Fsqd
_refine_ls_weighting_details 'calc w=1/[\s^2^(Fo^2^)+(0.0976P)^2^+0.0000P] where P=(Fo^2^+2Fc^2^)/3'
_refine_ls_weighting_scheme calc
_refine_ls_wR_factor_gt 0.1943
_refine_ls_wR_factor_ref 0.2636
_reflns_number_gt 1204
_reflns_number_total 3123
_reflns_threshold_expression I>2sigma(I)
_cod_data_source_file cg301112k_si_002.cif
_cod_data_source_block Compound-4
_cod_depositor_comments
;
The following automatic conversions were performed:

'_symmetry_cell_setting' value 'Triclinic' changed to 'triclinic'
according to /home/saulius/struct/CIF-dictionaries/cif_core.dic
dictionary named 'cif_core.dic' version 2.4.2 from
2011-04-26.

'_exptl_absorpt_correction_type' value 'Multi-scan'
changed to 'multi-scan' according to
/home/saulius/struct/CIF-dictionaries/cif_core.dic dictionary named
'cif_core.dic' version 2.4.2 from 2011-04-26.

Automatic conversion script
Id: cif_fix_values 1891 2012-01-12 08:04:46Z andrius 
;
_cod_original_cell_volume 888(2)
_cod_database_code 4507165

loop_
_symmetry_equiv_pos_as_xyz
'x, y, z'
'-x, -y, -z'

loop_
_atom_site_label
_atom_site_type_symbol
_atom_site_fract_x
_atom_site_fract_y
_atom_site_fract_z
_atom_site_U_iso_or_equiv
_atom_site_adp_type
_atom_site_occupancy
_atom_site_symmetry_multiplicity
_atom_site_calc_flag
_atom_site_refinement_flags
La1 La 1.23936(17) 0.33238(17) 0.51934(16) 0.0219(5) Uani 1 1 d .
O1W O 1.4577(18) 0.292(2) 0.6511(19) 0.049(6) Uani 1 1 d D
H1X H 1.563(9) 0.35(2) 0.64(2) 0.074 Uiso 1 1 d D
H1Y H 1.43(3) 0.19(2) 0.62(5) 0.074 Uiso 0.50 1 d PD
H1Z H 1.44(3) 0.30(6) 0.734(13) 0.074 Uiso 0.50 1 d PD
P1 P 0.8936(7) 0.3926(7) 0.6537(6) 0.0192(16) Uani 1 1 d .
P2 P 0.5548(7) 0.3459(7) 1.3014(7) 0.0269(18) Uani 1 1 d .
P3 P 0.9066(7) 0.0553(7) 0.3398(6) 0.0236(17) Uani 1 1 d .
O1 O 0.9715(15) 0.3339(15) 0.5589(14) 0.020(4) Uani 1 1 d U
O2 O 1.0166(16) 0.5365(16) 0.7270(15) 0.024(4) Uani 1 1 d .
H2Z H 1.1069 0.5440 0.7110 0.037 Uiso 1 1 calc R
O3 O 0.7654(17) 0.4439(17) 0.6046(15) 0.027(4) Uani 1 1 d .
O4 O 0.562(2) 0.1800(17) 1.3032(15) 0.030(4) Uani 1 1 d .
H4Z H 0.5633 0.1513 1.3747 0.046 Uiso 1 1 calc R
O5 O 0.7172(17) 0.4671(17) 1.3179(14) 0.027(4) Uani 1 1 d .
O6 O 0.4516(18) 0.3676(19) 1.3937(15) 0.035(5) Uani 1 1 d .
O7 O 1.0732(16) 0.1511(17) 0.3719(15) 0.031(5) Uani 1 1 d .
O8 O 0.8050(17) 0.1099(18) 0.4211(16) 0.032(5) Uani 1 1 d .
H8Z H 0.8623 0.1776 0.4704 0.047 Uiso 1 1 calc R
O9 O 0.8670(16) -0.1148(18) 0.3516(15) 0.032(5) Uani 1 1 d .
C1 C 0.823(3) 0.241(3) 0.760(2) 0.023(6) Uani 1 1 d U
H1A H 0.7549 0.1464 0.7154 0.028 Uiso 1 1 calc R
H1B H 0.9128 0.2185 0.7966 0.028 Uiso 1 1 calc R
C2 C 0.734(2) 0.275(3) 0.861(2) 0.018(6) Uani 1 1 d U
C3 C 0.790(3) 0.398(2) 0.936(2) 0.020(6) Uani 1 1 d U
H3 H 0.8926 0.4682 0.9259 0.024 Uiso 1 1 calc R
C4 C 0.711(3) 0.429(3) 1.025(2) 0.021(6) Uani 1 1 d U
H4 H 0.7575 0.5220 1.0712 0.025 Uiso 1 1 calc R
C5 C 0.564(2) 0.328(2) 1.053(2) 0.019(6) Uani 1 1 d U
C6 C 0.512(3) 0.191(3) 0.984(2) 0.024(6) Uani 1 1 d U
H6 H 0.4193 0.1102 1.0036 0.028 Uiso 1 1 calc R
C7 C 0.588(3) 0.169(3) 0.891(2) 0.034(7) Uani 1 1 d U
H7 H 0.5423 0.0781 0.8430 0.041 Uiso 1 1 calc R
C8 C 0.476(3) 0.348(3) 1.155(2) 0.042(8) Uani 1 1 d U
H8A H 0.3726 0.2647 1.1482 0.050 Uiso 1 1 calc R
H8B H 0.4596 0.4469 1.1454 0.050 Uiso 1 1 calc R
C9 C 0.853(2) 0.096(2) 0.190(2) 0.017(6) Uani 1 1 d U
H9A H 0.7397 0.0456 0.1763 0.020 Uiso 1 1 calc R
H9B H 0.8779 0.2091 0.1852 0.020 Uiso 1 1 calc R
C10 C 0.928(3) 0.048(3) 0.095(2) 0.028(6) Uani 1 1 d U
C11 C 1.041(3) 0.154(3) 0.032(2) 0.026(6) Uani 1 1 d U
H11 H 1.0717 0.2605 0.0511 0.031 Uiso 1 1 calc R
C12 C 1.109(2) 0.107(2) -0.058(2) 0.016(5) Uani 1 1 d U
H12 H 1.1865 0.1839 -0.0989 0.020 Uiso 1 1 calc R

loop_
_atom_site_aniso_label
_atom_site_aniso_U_11
_atom_site_aniso_U_22
_atom_site_aniso_U_33
_atom_site_aniso_U_23
_atom_site_aniso_U_13
_atom_site_aniso_U_12
La1 0.0142(8) 0.0117(7) 0.0326(11) -0.0010(6) 0.0003(6) -0.0043(5)
O1W 0.017(10) 0.046(12) 0.066(16) 0.039(12) 0.004(10) -0.011(9)
P1 0.016(3) 0.014(3) 0.024(5) 0.002(3) 0.001(3) 0.001(3)
P2 0.019(4) 0.022(4) 0.032(5) -0.001(3) -0.004(3) -0.002(3)
P3 0.018(4) 0.015(3) 0.029(5) -0.003(3) -0.003(3) -0.004(3)
O1 0.013(7) 0.011(6) 0.037(8) -0.001(6) 0.006(6) 0.006(5)
O2 0.017(9) 0.015(9) 0.038(12) -0.010(8) 0.014(8) 0.000(7)
O3 0.018(9) 0.018(9) 0.034(12) 0.003(8) -0.010(8) -0.004(7)
O4 0.041(11) 0.019(9) 0.025(12) 0.001(8) -0.002(10) 0.003(8)
O5 0.021(9) 0.027(10) 0.027(12) -0.018(8) 0.000(8) 0.000(8)
O6 0.032(10) 0.051(12) 0.030(13) -0.011(10) 0.005(9) 0.022(9)
O7 0.018(9) 0.020(9) 0.039(13) -0.006(8) -0.006(8) -0.013(7)
O8 0.020(9) 0.023(10) 0.040(13) -0.018(9) 0.008(8) -0.006(8)
O9 0.013(9) 0.034(10) 0.040(13) 0.009(9) 0.002(8) -0.002(8)
C1 0.025(9) 0.019(9) 0.021(10) -0.011(8) -0.003(8) 0.002(7)
C2 0.013(8) 0.022(9) 0.012(9) -0.004(8) -0.004(7) 0.000(7)
C3 0.019(9) 0.018(9) 0.027(10) 0.000(8) 0.000(8) 0.013(7)
C4 0.021(9) 0.019(9) 0.026(10) 0.000(8) 0.000(8) 0.011(7)
C5 0.020(9) 0.016(9) 0.019(10) -0.007(7) 0.003(8) 0.004(7)
C6 0.022(9) 0.024(9) 0.019(10) -0.005(8) 0.006(8) 0.000(7)
C7 0.032(10) 0.030(10) 0.034(11) 0.000(8) -0.003(8) 0.003(8)
C8 0.043(11) 0.047(11) 0.038(11) 0.000(8) 0.005(8) 0.017(8)
C9 0.013(8) 0.015(8) 0.015(9) -0.002(7) -0.005(7) -0.004(7)
C10 0.031(10) 0.024(9) 0.032(10) -0.011(8) 0.003(8) 0.013(8)
C11 0.020(9) 0.024(9) 0.026(10) -0.001(8) 0.005(8) -0.001(7)
C12 0.021(9) 0.014(8) 0.008(9) 0.008(7) -0.002(7) -0.001(7)

loop_
_atom_type_symbol
_atom_type_description
_atom_type_scat_dispersion_real
_atom_type_scat_dispersion_imag
_atom_type_scat_source
C C 0.0033 0.0016 'International Tables Vol C Tables 4.2.6.8 and 6.1.1.4'
H H 0.0000 0.0000 'International Tables Vol C Tables 4.2.6.8 and 6.1.1.4'
O O 0.0106 0.0060 'International Tables Vol C Tables 4.2.6.8 and 6.1.1.4'
P P 0.1023 0.0942 'International Tables Vol C Tables 4.2.6.8 and 6.1.1.4'
La La -0.2871 2.4523 'International Tables Vol C Tables 4.2.6.8 and 6.1.1.4'

loop_
_geom_angle_atom_site_label_1
_geom_angle_atom_site_label_2
_geom_angle_atom_site_label_3
_geom_angle
_geom_angle_site_symmetry_1
_geom_angle_site_symmetry_3
O6 La1 O7 88.6(6) 1_654 .
O6 La1 O9 124.8(6) 1_654 2_756
O7 La1 O9 81.2(6) . 2_756
O6 La1 O5 116.0(5) 1_654 2_767
O7 La1 O5 151.1(5) . 2_767
O9 La1 O5 95.1(6) 2_756 2_767
O6 La1 O3 78.1(6) 1_654 2_766
O7 La1 O3 91.6(5) . 2_766
O9 La1 O3 155.4(5) 2_756 2_766
O5 La1 O3 79.9(5) 2_767 2_766
O6 La1 O1 152.8(5) 1_654 .
O7 La1 O1 76.7(5) . .
O9 La1 O1 76.0(5) 2_756 .
O5 La1 O1 74.6(5) 2_767 .
O3 La1 O1 79.5(5) 2_766 .
O6 La1 O1W 73.0(6) 1_654 .
O7 La1 O1W 125.4(6) . .
O9 La1 O1W 69.9(5) 2_756 .
O5 La1 O1W 78.7(6) 2_767 .
O3 La1 O1W 131.3(5) 2_766 .
O1 La1 O1W 134.2(6) . .
O6 La1 P2 93.0(4) 1_654 2_767
O7 La1 P2 166.5(4) . 2_767
O9 La1 P2 108.5(4) 2_756 2_767
O5 La1 P2 23.1(4) 2_767 2_767
O3 La1 P2 75.7(4) 2_766 2_767
O1 La1 P2 96.3(4) . 2_767
O1W La1 P2 67.7(5) . 2_767
La1 O1W H1X 119(10) . .
La1 O1W H1Y 90(10) . .
H1X O1W H1Y 109.3(16) . .
La1 O1W H1Z 109(10) . .
H1X O1W H1Z 108.0(17) . .
H1Y O1W H1Z 115(17) . .
O3 P1 O1 114.2(10) . .
O3 P1 O2 107.0(9) . .
O1 P1 O2 110.6(8) . .
O3 P1 C1 111.0(10) . .
O1 P1 C1 107.2(10) . .
O2 P1 C1 106.6(10) . .
O6 P2 O5 111.0(10) . .
O6 P2 O4 112.0(10) . .
O5 P2 O4 110.4(10) . .
O6 P2 C8 111.5(12) . .
O5 P2 C8 110.8(12) . .
O4 P2 C8 100.6(12) . .
O6 P2 La1 70.9(7) . 2_767
O4 P2 La1 129.5(7) . 2_767
C8 P2 La1 126.0(10) . 2_767
O9 P3 O7 114.9(9) . .
O9 P3 O8 109.4(10) . .
O7 P3 O8 107.9(9) . .
O9 P3 C9 109.7(10) . .
O7 P3 C9 109.9(10) . .
O8 P3 C9 104.6(11) . .
P1 O1 La1 138.8(8) . .
P1 O2 H2Z 109.5 . .
P1 O3 La1 133.3(8) . 2_766
P2 O4 H4Z 109.5 . .
P2 O5 La1 116.8(9) . 2_767
P2 O6 La1 163.8(10) . 1_456
P3 O7 La1 142.8(10) . .
P3 O8 H8Z 109.5 . .
P3 O9 La1 144.9(11) . 2_756
C2 C1 P1 115.5(16) . .
C2 C1 H1A 108.4 . .
P1 C1 H1A 108.4 . .
C2 C1 H1B 108.4 . .
P1 C1 H1B 108.4 . .
H1A C1 H1B 107.5 . .
C3 C2 C7 114(2) . .
C3 C2 C1 124(2) . .
C7 C2 C1 122(2) . .
C2 C3 C4 124(2) . .
C2 C3 H3 117.9 . .
C4 C3 H3 117.9 . .
C3 C4 C5 123(2) . .
C3 C4 H4 118.7 . .
C5 C4 H4 118.7 . .
C6 C5 C4 113(2) . .
C6 C5 C8 121(2) . .
C4 C5 C8 125(2) . .
C7 C6 C5 122(2) . .
C7 C6 H6 119.0 . .
C5 C6 H6 119.0 . .
C6 C7 C2 124(2) . .
C6 C7 H7 118.1 . .
C2 C7 H7 118.1 . .
C5 C8 P2 118.5(19) . .
C5 C8 H8A 107.7 . .
P2 C8 H8A 107.7 . .
C5 C8 H8B 107.7 . .
P2 C8 H8B 107.7 . .
H8A C8 H8B 107.1 . .
C10 C9 P3 115.6(17) . .
C10 C9 H9A 108.4 . .
P3 C9 H9A 108.4 . .
C10 C9 H9B 108.4 . .
P3 C9 H9B 108.4 . .
H9A C9 H9B 107.4 . .
C11 C10 C12 114(2) . 2_755
C11 C10 C9 122(2) . .
C12 C10 C9 124(2) 2_755 .
C12 C11 C10 121(2) . .
C12 C11 H11 119.5 . .
C10 C11 H11 119.5 . .
C11 C12 C10 125(2) . 2_755
C11 C12 H12 117.7 . .
C10 C12 H12 117.7 2_755 .

loop_
_geom_bond_atom_site_label_1
_geom_bond_atom_site_label_2
_geom_bond_distance
_geom_bond_site_symmetry_2
La1 O6 2.396(17) 1_654
La1 O7 2.398(15) .
La1 O9 2.418(16) 2_756
La1 O5 2.503(15) 2_767
La1 O3 2.504(15) 2_766
La1 O1 2.539(14) .
La1 O1W 2.565(19) .
La1 P2 3.466(8) 2_767
O1W H1X 0.950(11) .
O1W H1Y 0.950(10) .
O1W H1Z 0.950(10) .
P1 O3 1.502(16) .
P1 O1 1.511(16) .
P1 O2 1.597(15) .
P1 C1 1.80(2) .
P2 O6 1.498(17) .
P2 O5 1.522(15) .
P2 O4 1.563(16) .
P2 C8 1.75(3) .
P2 La1 3.466(8) 2_767
P3 O9 1.494(17) .
P3 O7 1.500(15) .
P3 O8 1.542(17) .
P3 C9 1.79(2) .
O2 H2Z 0.8400 .
O3 La1 2.504(15) 2_766
O4 H4Z 0.8400 .
O5 La1 2.503(15) 2_767
O6 La1 2.396(17) 1_456
O8 H8Z 0.8400 .
O9 La1 2.418(16) 2_756
C1 C2 1.52(3) .
C1 H1A 0.9900 .
C1 H1B 0.9900 .
C2 C3 1.34(3) .
C2 C7 1.41(3) .
C3 C4 1.35(3) .
C3 H3 0.9500 .
C4 C5 1.40(3) .
C4 H4 0.9500 .
C5 C6 1.40(3) .
C5 C8 1.48(3) .
C6 C7 1.33(3) .
C6 H6 0.9500 .
C7 H7 0.9500 .
C8 H8A 0.9900 .
C8 H8B 0.9900 .
C9 C10 1.44(3) .
C9 H9A 0.9900 .
C9 H9B 0.9900 .
C10 C11 1.38(3) .
C10 C12 1.41(3) 2_755
C11 C12 1.36(3) .
C11 H11 0.9500 .
C12 C10 1.41(3) 2_755
C12 H12 0.9500 .

loop_
_geom_hbond_atom_site_label_D
_geom_hbond_atom_site_label_H
_geom_hbond_atom_site_label_A
_geom_hbond_distance_DH
_geom_hbond_distance_HA
_geom_hbond_distance_DA
_geom_hbond_angle_DHA
_geom_hbond_site_symmetry_A
O1W H1X O3 0.950(11) 1.82(3) 2.77(2) 173.0 1_655
O2 H2Z O5 0.84 1.71 2.55(2) 172.2 2_767
O4 H4Z O8 0.84 2.42 2.81(2) 108.6 1_556
O8 H8Z O1 0.84 1.71 2.55(2) 172.0 .

loop_
_geom_torsion_atom_site_label_1
_geom_torsion_atom_site_label_2
_geom_torsion_atom_site_label_3
_geom_torsion_atom_site_label_4
_geom_torsion
_geom_torsion_site_symmetry_1
_geom_torsion_site_symmetry_4
O3 P1 O1 La1 145.8(11) . .
O2 P1 O1 La1 25.0(15) . .
C1 P1 O1 La1 -90.8(14) . .
O6 La1 O1 P1 -132.9(13) 1_654 .
O7 La1 O1 P1 168.0(13) . .
O9 La1 O1 P1 83.9(13) 2_756 .
O5 La1 O1 P1 -15.5(12) 2_767 .
O3 La1 O1 P1 -97.8(13) 2_766 .
O1W La1 O1 P1 41.2(15) . .
P2 La1 O1 P1 -23.6(12) 2_767 .
O1 P1 O3 La1 -69.5(14) . 2_766
O2 P1 O3 La1 53.3(15) . 2_766
C1 P1 O3 La1 169.2(12) . 2_766
O6 P2 O5 La1 -2.9(13) . 2_767
O4 P2 O5 La1 -127.7(10) . 2_767
C8 P2 O5 La1 121.7(12) . 2_767
O5 P2 O6 La1 -169(3) . 1_456
O4 P2 O6 La1 -45(4) . 1_456
C8 P2 O6 La1 67(4) . 1_456
La1 P2 O6 La1 -171(4) 2_767 1_456
O9 P3 O7 La1 -110.5(16) . .
O8 P3 O7 La1 11.7(19) . .
C9 P3 O7 La1 125.3(16) . .
O6 La1 O7 P3 -173.1(16) 1_654 .
O9 La1 O7 P3 61.4(16) 2_756 .
O5 La1 O7 P3 -23(2) 2_767 .
O3 La1 O7 P3 -95.0(16) 2_766 .
O1 La1 O7 P3 -16.2(15) . .
O1W La1 O7 P3 119.0(15) . .
P2 La1 O7 P3 -76(3) 2_767 .
O7 P3 O9 La1 97.0(17) . 2_756
O8 P3 O9 La1 -24.4(18) . 2_756
C9 P3 O9 La1 -138.6(15) . 2_756
O3 P1 C1 C2 -52.1(19) . .
O1 P1 C1 C2 -177.4(15) . .
O2 P1 C1 C2 64.1(18) . .
P1 C1 C2 C3 -56(3) . .
P1 C1 C2 C7 131(2) . .
C7 C2 C3 C4 -6(3) . .
C1 C2 C3 C4 180(2) . .
C2 C3 C4 C5 4(4) . .
C3 C4 C5 C6 3(3) . .
C3 C4 C5 C8 175(2) . .
C4 C5 C6 C7 -8(3) . .
C8 C5 C6 C7 -180(2) . .
C5 C6 C7 C2 6(4) . .
C3 C2 C7 C6 2(4) . .
C1 C2 C7 C6 175(2) . .
C6 C5 C8 P2 108(2) . .
C4 C5 C8 P2 -62(3) . .
O6 P2 C8 C5 179.9(18) . .
O5 P2 C8 C5 56(2) . .
O4 P2 C8 C5 -61(2) . .
La1 P2 C8 C5 98(2) 2_767 .
O9 P3 C9 C10 -59.7(19) . .
O7 P3 C9 C10 67.4(18) . .
O8 P3 C9 C10 -176.9(16) . .
P3 C9 C10 C11 -108(2) . .
P3 C9 C10 C12 73(3) . 2_755
C12 C10 C11 C12 0(4) 2_755 .
C9 C10 C11 C12 -180(2) . .
C10 C11 C12 C10 0(4) . 2_755
